data_4339068
loop_
_publ_author_name
'Wei, Meilin'
'He, Cheng'
'Sun, Qiaozhen'
'Meng, Qingjin'
'Duan, Chunying'

_publ_section_title
;
 Zeolite ionic crystals assembled through direct incorporation of
 polyoxometalate clusters within 3D metal-organic frameworks.
;
_journal_issue 15
_journal_name_full 'Inorganic chemistry'
_journal_page_first 5957
_journal_page_last 5966
_journal_paper_doi 10.1021/ic070274o
_journal_volume 46
_journal_year 2007
_chemical_formula_sum 'C144 H187 N36 Ni4 O171 P3 W36'
_chemical_formula_weight 12104.65
_chemical_name_systematic
; 
 ? 
;
_space_group_IT_number 204
_symmetry_cell_setting cubic
_symmetry_space_group_name_Hall '-I 2 2 3'
_symmetry_space_group_name_H-M 'I m -3'
_atom_sites_solution_hydrogens geom
_atom_sites_solution_primary direct
_atom_sites_solution_secondary difmap
_audit_creation_method SHELXL-97
_cell_angle_alpha 90.00
_cell_angle_beta 90.00
_cell_angle_gamma 90.00
_cell_formula_units_Z 2
_cell_length_a 23.1330(11)
_cell_length_b 23.1330(11)
_cell_length_c 23.1330(11)
_cell_measurement_reflns_used 5704
_cell_measurement_temperature 293(2)
_cell_measurement_theta_min 2.228.45
_cell_volume 12379.3(10)
_computing_cell_refinement 'Bruker SMART'
_computing_data_collection 'Bruker SMART'
_computing_data_reduction 'Bruker SAINT'
_computing_molecular_graphics 'Bruker SHELXTL'
_computing_publication_material 'Bruker SHELXTL'
_computing_structure_refinement 'Bruker SHELXTL'
_computing_structure_solution 'Bruker SHELXTL'
_diffrn_ambient_temperature 293(2)
_diffrn_measured_fraction_theta_full 1.000
_diffrn_measured_fraction_theta_max 1.000
_diffrn_measurement_device_type 'CCD area detector'
_diffrn_measurement_method 'phi and omega scans'
_diffrn_radiation_monochromator graphite
_diffrn_radiation_source 'fine-focus sealed tube'
_diffrn_radiation_type MoK\a
_diffrn_radiation_wavelength 0.71073
_diffrn_reflns_av_R_equivalents 0.1031
_diffrn_reflns_av_sigmaI/netI 0.0789
_diffrn_reflns_limit_h_max 27
_diffrn_reflns_limit_h_min -27
_diffrn_reflns_limit_k_max 22
_diffrn_reflns_limit_k_min -27
_diffrn_reflns_limit_l_max 22
_diffrn_reflns_limit_l_min -27
_diffrn_reflns_number 31414
_diffrn_reflns_theta_full 27.48
_diffrn_reflns_theta_max 24.98
_diffrn_reflns_theta_min 1.76
_exptl_absorpt_coefficient_mu 17.079
_exptl_absorpt_correction_T_max 0.46
_exptl_absorpt_correction_T_min 0.17
_exptl_absorpt_correction_type multi-scan
_exptl_absorpt_process_details 'Crystal Faces, Bruker(2005)'
_exptl_crystal_colour dark-red
_exptl_crystal_density_diffrn 3.247
_exptl_crystal_density_method 'not measured'
_exptl_crystal_description block
_exptl_crystal_F_000 10984
_exptl_crystal_size_max 0.15
_exptl_crystal_size_mid 0.10
_exptl_crystal_size_min 0.10
_refine_diff_density_max 2.660
_refine_diff_density_min -7.033
_refine_diff_density_rms 0.454
_refine_ls_extinction_method none
_refine_ls_goodness_of_fit_ref 1.020
_refine_ls_hydrogen_treatment mixed
_refine_ls_matrix_type full
_refine_ls_number_parameters 169
_refine_ls_number_reflns 2553
_refine_ls_number_restraints 246
_refine_ls_restrained_S_all 0.989
_refine_ls_R_factor_all 0.0940
_refine_ls_R_factor_gt 0.0743
_refine_ls_shift/su_max 0.000
_refine_ls_shift/su_mean 0.000
_refine_ls_structure_factor_coef Fsqd
_refine_ls_weighting_details 'calc w=1/[\s^2^(Fo^2^)+(0.1800P)^2^+0.0000P] where P=(Fo^2^+2Fc^2^)/3'
_refine_ls_weighting_scheme calc
_refine_ls_wR_factor_gt 0.2362
_refine_ls_wR_factor_ref 0.2498
_reflns_number_gt 1610
_reflns_number_total 1976
_reflns_threshold_expression >2sigma(I)
_cod_data_source_file ic070274osi20070211_065642.cif
_cod_data_source_block sad
_cod_depositor_comments
;
The following automatic conversions were performed:

'_symmetry_cell_setting' value 'Cubic' changed to 'cubic' according
to
/usr/data/users/saulius/automatic-downloads/retrospective/ACS/lib/dictionaries/cif_core.dic
dictionary named 'cif_core.dic' version 2.4.2 from 2011-04-26.

Automatic conversion script
Id: cif_fix_values 2281 2013-09-26 08:29:07Z andrius 
;
_cod_original_sg_symbol_H-M 'Im-3  '
_cod_database_code 4339068

loop_
_symmetry_equiv_pos_as_xyz
'x, y, z'
'-x, -y, z'
'-x, y, -z'
'x, -y, -z'
'z, x, y'
'z, -x, -y'
'-z, -x, y'
'-z, x, -y'
'y, z, x'
'-y, z, -x'
'y, -z, -x'
'-y, -z, x'
'x+1/2, y+1/2, z+1/2'
'-x+1/2, -y+1/2, z+1/2'
'-x+1/2, y+1/2, -z+1/2'
'x+1/2, -y+1/2, -z+1/2'
'z+1/2, x+1/2, y+1/2'
'z+1/2, -x+1/2, -y+1/2'
'-z+1/2, -x+1/2, y+1/2'
'-z+1/2, x+1/2, -y+1/2'
'y+1/2, z+1/2, x+1/2'
'-y+1/2, z+1/2, -x+1/2'
'y+1/2, -z+1/2, -x+1/2'
'-y+1/2, -z+1/2, x+1/2'
'-x, -y, -z'
'x, y, -z'
'x, -y, z'
'-x, y, z'
'-z, -x, -y'
'-z, x, y'
'z, x, -y'
'z, -x, y'
'-y, -z, -x'
'y, -z, x'
'-y, z, x'
'y, z, -x'
'-x+1/2, -y+1/2, -z+1/2'
'x+1/2, y+1/2, -z+1/2'
'x+1/2, -y+1/2, z+1/2'
'-x+1/2, y+1/2, z+1/2'
'-z+1/2, -x+1/2, -y+1/2'
'-z+1/2, x+1/2, y+1/2'
'z+1/2, x+1/2, -y+1/2'
'z+1/2, -x+1/2, y+1/2'
'-y+1/2, -z+1/2, -x+1/2'
'y+1/2, -z+1/2, x+1/2'
'-y+1/2, z+1/2, x+1/2'
'y+1/2, z+1/2, -x+1/2'

loop_
_atom_site_label
_atom_site_type_symbol
_atom_site_fract_x
_atom_site_fract_y
_atom_site_fract_z
_atom_site_U_iso_or_equiv
_atom_site_adp_type
_atom_site_occupancy
_atom_site_symmetry_multiplicity
_atom_site_calc_flag
_atom_site_refinement_flags
_atom_site_disorder_group
W1 W 0.39126(3) 0.07665(2) 0.42300(3) 0.01723(16) Uani 1 1 d U .
W2 W 0.5000 0.15366(5) 0.5000 0.0136(2) Uani 1 4 d SU .
W3 W 0.5000 0.0000 0.34565(5) 0.0226(3) Uani 1 4 d SU .
P1 P 0.5000 0.0000 0.5000 0.0127(18) Uani 1 8 d SU .
O1 O 0.4676(11) 0.0519(12) 0.5000 0.0168(18) Uiso 0.50 2 d SPU 1
O1' O 0.4573(12) 0.0000 0.4459(11) 0.016(2) Uiso 0.50 2 d SPU 2
O2 O 0.3646(7) 0.0801(6) 0.5000 0.023(2) Uani 1 2 d SU .
O3 O 0.4432(5) 0.1380(5) 0.4436(4) 0.0241(17) Uani 1 1 d U .
O4 O 0.5000 0.2238(9) 0.5000 0.029(5) Uani 1 4 d SU .
O5 O 0.5000 0.0000 0.2721(9) 0.025(3) Uani 1 4 d SU .
O6 O 0.3390(5) 0.1116(5) 0.3886(5) 0.040(3) Uani 1 1 d U .
O8 O 0.4569(9) 0.0562(9) 0.3747(9) 0.020(2) Uiso 0.50 1 d PU 1
O7 O 0.3776(13) 0.0000 0.4314(12) 0.018(2) Uiso 0.50 2 d SPU 1
O8' O 0.4357(9) 0.0595(9) 0.3550(9) 0.020(2) Uiso 0.50 1 d PU 2
O7' O 0.3507(12) 0.0000 0.4097(12) 0.016(3) Uiso 0.50 2 d SPU 2
Ni1 Ni 0.2500 0.2500 0.2500 0.0103(8) Uani 1 6 d SU .
O9 O 0.2092(4) 0.2756(4) 0.1765(4) 0.0148(15) Uani 1 1 d U .
N1 N 0.1508(5) 0.2773(5) 0.1764(5) 0.0132(16) Uani 1 1 d U .
C1 C 0.1237(6) 0.2468(6) 0.1372(6) 0.0151(17) Uani 1 1 d U .
H1A H 0.1442 0.2247 0.1107 0.018 Uiso 1 1 calc R .
C2 C 0.0646(6) 0.2483(6) 0.1358(6) 0.0172(19) Uani 1 1 d U .
H2A H 0.0454 0.2245 0.1097 0.021 Uiso 1 1 calc R .
C3 C 0.0325(5) 0.2832(6) 0.1713(6) 0.0118(18) Uani 1 1 d U .
C4 C 0.0639(5) 0.3169(6) 0.2097(6) 0.0110(18) Uani 1 1 d U .
H4A H 0.0440 0.3414 0.2347 0.013 Uiso 1 1 calc R .
C5 C 0.1248(6) 0.3154(6) 0.2124(6) 0.0127(17) Uani 1 1 d U .
H5A H 0.1458 0.3390 0.2373 0.015 Uiso 1 1 calc R .
O1W O 0.6056(12) 0.3342(12) 0.5000 0.077(4) Uani 1 2 d SU .
O3W O 0.5000 0.353(3) 0.463(3) 0.10(2) Uiso 0.50 2 d SP .
O4W O 0.5000 0.5000 0.5000 0.23(9) Uiso 1 24 d S .
O2W O 0.6009(7) 0.3991(7) 0.3991(7) 0.056(7) Uani 1 3 d S .
C7 C 0.7530(11) 0.1552(14) 0.5000 0.053(9) Uani 1 2 d S .
H7C H 0.7768 0.1584 0.5339 0.063 Uiso 0.50 1 d PR .
H7A H 0.7339 0.1184 0.5000 0.063 Uiso 1 2 d SR .
C6 C 0.7116(11) 0.1981(11) 0.5000 0.035(6) Uani 1 2 d S .
N2 N 0.6743(14) 0.2362(10) 0.5000 0.055(8) Uani 1 2 d S .

loop_
_atom_site_aniso_label
_atom_site_aniso_U_11
_atom_site_aniso_U_22
_atom_site_aniso_U_33
_atom_site_aniso_U_23
_atom_site_aniso_U_13
_atom_site_aniso_U_12
W1 0.0183(3) 0.0155(3) 0.0178(3) 0.0079(2) 0.0027(2) 0.0068(2)
W2 0.0204(5) 0.0052(4) 0.0152(5) 0.000 0.000 0.000
W3 0.0427(7) 0.0175(6) 0.0074(5) 0.000 0.000 0.000
P1 0.014(3) 0.013(3) 0.012(3) 0.000 0.000 0.000
O2 0.025(4) 0.023(4) 0.021(4) 0.000 0.000 -0.005(4)
O3 0.024(3) 0.031(3) 0.018(3) 0.005(3) 0.006(3) -0.004(3)
O4 0.061(11) 0.010(8) 0.016(8) 0.000 0.000 0.000
O5 0.027(4) 0.026(4) 0.022(4) 0.000 0.000 0.000
O6 0.038(6) 0.045(6) 0.038(6) 0.030(5) -0.024(5) -0.010(6)
Ni1 0.0103(8) 0.0103(8) 0.0103(8) 0.0025(9) 0.0025(9) 0.0025(9)
O9 0.015(3) 0.018(3) 0.011(3) 0.006(3) 0.003(3) -0.001(3)
N1 0.011(3) 0.017(3) 0.011(3) 0.006(3) 0.000(3) 0.001(3)
C1 0.013(3) 0.017(3) 0.016(3) 0.003(3) 0.000(3) 0.001(3)
C2 0.015(3) 0.019(3) 0.018(3) -0.001(3) -0.001(3) 0.001(3)
C3 0.008(3) 0.012(3) 0.015(3) 0.004(3) -0.001(3) -0.001(3)
C4 0.008(3) 0.014(3) 0.011(3) 0.002(3) -0.001(3) 0.003(3)
C5 0.010(3) 0.014(3) 0.013(3) 0.003(3) 0.000(3) 0.000(3)
O1W 0.078(5) 0.075(5) 0.077(5) 0.000 0.000 0.002(4)
O2W 0.056(7) 0.056(7) 0.056(7) 0.014(9) -0.014(9) -0.014(9)
C7 0.022(12) 0.07(2) 0.07(2) 0.000 0.000 -0.026(13)
C6 0.043(13) 0.042(13) 0.020(11) 0.000 0.000 -0.037(11)
N2 0.11(2) 0.037(12) 0.016(10) 0.000 0.000 0.028(14)

loop_
_atom_type_symbol
_atom_type_description
_atom_type_scat_dispersion_real
_atom_type_scat_dispersion_imag
_atom_type_scat_source
C C 0.0033 0.0016 'International Tables Vol C Tables 4.2.6.8 and 6.1.1.4'
H H 0.0000 0.0000 'International Tables Vol C Tables 4.2.6.8 and 6.1.1.4'
N N 0.0061 0.0033 'International Tables Vol C Tables 4.2.6.8 and 6.1.1.4'
O O 0.0106 0.0060 'International Tables Vol C Tables 4.2.6.8 and 6.1.1.4'
P P 0.1023 0.0942 'International Tables Vol C Tables 4.2.6.8 and 6.1.1.4'
Ni Ni 0.3393 1.1124 'International Tables Vol C Tables 4.2.6.8 and 6.1.1.4'
W W -0.8490 6.8722 'International Tables Vol C Tables 4.2.6.8 and 6.1.1.4'

loop_
_geom_angle_atom_site_label_1
_geom_angle_atom_site_label_2
_geom_angle_atom_site_label_3
_geom_angle
_geom_angle_site_symmetry_1
_geom_angle_site_symmetry_3
O6 W1 O7 113.7(10) . .
O6 W1 O2 101.2(6) . .
O7 W1 O2 83.3(10) . .
O6 W1 O8' 95.6(8) . .
O7 W1 O8' 88.8(11) . .
O2 W1 O8' 163.2(8) . .
O6 W1 O3 102.4(5) . .
O7 W1 O3 143.7(10) . .
O2 W1 O3 86.5(5) . .
O8' W1 O3 91.2(7) . .
O6 W1 O8 114.4(8) . .
O7 W1 O8 87.7(11) . .
O2 W1 O8 144.0(8) . .
O8' W1 O8 20.1(8) . .
O3 W1 O8 80.4(7) . .
O6 W1 O7' 90.9(8) . .
O7 W1 O7' 23.1(10) . .
O2 W1 O7' 91.7(9) . .
O8' W1 O7' 86.7(10) . .
O3 W1 O7' 166.6(8) . .
O8 W1 O7' 93.5(10) . .
O6 W1 O1' 158.5(7) . .
O7 W1 O1' 50.5(10) . .
O2 W1 O1' 91.8(8) . .
O8' W1 O1' 71.8(9) . .
O3 W1 O1' 95.3(6) . .
O8 W1 O1' 56.6(9) . .
O7' W1 O1' 71.5(9) . .
O4 W2 O3 101.1(3) . 26_556
O4 W2 O3 101.1(3) . .
O3 W2 O3 87.5(6) 26_556 .
O4 W2 O3 101.1(3) . 3_656
O3 W2 O3 88.2(6) 26_556 3_656
O3 W2 O3 157.9(7) . 3_656
O4 W2 O3 101.1(3) . 28_655
O3 W2 O3 157.9(7) 26_556 28_655
O3 W2 O3 88.2(6) . 28_655
O3 W2 O3 87.5(6) 3_656 28_655
O4 W2 O1 162.3(6) . .
O3 W2 O1 66.8(5) 26_556 .
O3 W2 O1 66.8(5) . .
O3 W2 O1 91.6(6) 3_656 .
O3 W2 O1 91.6(6) 28_655 .
O4 W2 O1 162.3(6) . 3_656
O3 W2 O1 91.6(6) 26_556 3_656
O3 W2 O1 91.6(6) . 3_656
O3 W2 O1 66.8(5) 3_656 3_656
O3 W2 O1 66.8(5) 28_655 3_656
O1 W2 O1 35.3(12) . 3_656
O5 W3 O8 112.3(7) . 27
O5 W3 O8 112.3(7) . .
O8 W3 O8 94.5(13) 27 .
O5 W3 O8 112.3(7) . 28_655
O8 W3 O8 135.4(14) 27 28_655
O8 W3 O8 68.6(13) . 28_655
O5 W3 O8 112.3(7) . 2_655
O8 W3 O8 68.6(13) 27 2_655
O8 W3 O8 135.4(14) . 2_655
O8 W3 O8 94.5(13) 28_655 2_655
O5 W3 O8' 96.1(6) . 27
O8 W3 O8' 18.7(8) 27 27
O8 W3 O8' 92.5(8) . 27
O8 W3 O8' 150.1(10) 28_655 27
O8 W3 O8' 82.8(9) 2_655 27
O5 W3 O8' 96.1(6) . .
O8 W3 O8' 92.5(8) 27 .
O8 W3 O8' 18.7(8) . .
O8 W3 O8' 82.8(9) 28_655 .
O8 W3 O8' 150.1(10) 2_655 .
O8' W3 O8' 84.9(12) 27 .
O5 W3 O8' 96.1(6) . 28_655
O8 W3 O8' 150.1(10) 27 28_655
O8 W3 O8' 82.8(9) . 28_655
O8 W3 O8' 18.7(8) 28_655 28_655
O8 W3 O8' 92.5(8) 2_655 28_655
O8' W3 O8' 167.8(12) 27 28_655
O8' W3 O8' 93.8(12) . 28_655
O5 W3 O8' 96.1(6) . 2_655
O8 W3 O8' 82.8(9) 27 2_655
O8 W3 O8' 150.1(10) . 2_655
O8 W3 O8' 92.5(8) 28_655 2_655
O8 W3 O8' 18.7(8) 2_655 2_655
O8' W3 O8' 93.8(12) 27 2_655
O8' W3 O8' 167.8(12) . 2_655
O8' W3 O8' 84.9(12) 28_655 2_655
O5 W3 O1' 156.9(6) . 2_655
O8 W3 O1' 82.6(8) 27 2_655
O8 W3 O1' 82.6(8) . 2_655
O8 W3 O1' 55.3(7) 28_655 2_655
O8 W3 O1' 55.3(7) 2_655 2_655
O8' W3 O1' 100.9(8) 27 2_655
O8' W3 O1' 100.9(8) . 2_655
O8' W3 O1' 67.5(7) 28_655 2_655
O8' W3 O1' 67.5(7) 2_655 2_655
O5 W3 O1' 156.9(6) . .
O8 W3 O1' 55.3(7) 27 .
O8 W3 O1' 55.3(7) . .
O8 W3 O1' 82.6(8) 28_655 .
O8 W3 O1' 82.6(8) 2_655 .
O8' W3 O1' 67.5(7) 27 .
O8' W3 O1' 67.5(7) . .
O8' W3 O1' 100.9(8) 28_655 .
O8' W3 O1' 100.9(8) 2_655 .
O1' W3 O1' 46.1(12) 2_655 .
O1 P1 O1 116(2) 27 .
O1 P1 O1 180.0(12) 27 3_656
O1 P1 O1 64(2) . 3_656
O1 P1 O1 64(2) 27 25_656
O1 P1 O1 180.000(7) . 25_656
O1 P1 O1 116(2) 3_656 25_656
O1 P1 O1' 70.9(7) 27 26_556
O1 P1 O1' 70.9(7) . 26_556
O1 P1 O1' 109.1(7) 3_656 26_556
O1 P1 O1' 109.1(7) 25_656 26_556
O1 P1 O1' 70.9(7) 27 .
O1 P1 O1' 70.9(7) . .
O1 P1 O1' 109.1(7) 3_656 .
O1 P1 O1' 109.1(7) 25_656 .
O1' P1 O1' 103.5(19) 26_556 .
O1 P1 O1' 109.1(7) 27 25_656
O1 P1 O1' 109.1(7) . 25_656
O1 P1 O1' 70.9(7) 3_656 25_656
O1 P1 O1' 70.9(7) 25_656 25_656
O1' P1 O1' 76.5(19) 26_556 25_656
O1' P1 O1' 180.0(12) . 25_656
O1 P1 O1' 109.1(7) 27 2_655
O1 P1 O1' 109.1(7) . 2_655
O1 P1 O1' 70.9(7) 3_656 2_655
O1 P1 O1' 70.9(7) 25_656 2_655
O1' P1 O1' 180.000(5) 26_556 2_655
O1' P1 O1' 76.5(19) . 2_655
O1' P1 O1' 103.5(19) 25_656 2_655
P1 O1 O1 58.0(11) . 3_656
P1 O1 W2 130.4(15) . .
O1 O1 W2 72.3(6) 3_656 .
P1 O1' W1 124.6(8) . 27
P1 O1' W1 124.6(8) . .
W1 O1' W1 95.2(10) 27 .
P1 O1' W3 118.7(14) . .
W1 O1' W3 92.7(8) 27 .
W1 O1' W3 92.7(8) . .
W1 O2 W1 141.5(9) . 26_556
W2 O3 W1 138.5(6) . .
W3 O8 W1 146.8(12) . .
W1 O7 W1 156.4(18) . 27
W1 O8' W3 128.1(11) . .
W1 O7' W1 121.8(14) . 27
O9 Ni1 O9 90.5(4) 5 45
O9 Ni1 O9 89.5(4) 5 .
O9 Ni1 O9 90.5(4) 45 .
O9 Ni1 O9 89.5(4) 5 9
O9 Ni1 O9 180.0(5) 45 9
O9 Ni1 O9 89.5(4) . 9
O9 Ni1 O9 90.5(4) 5 37
O9 Ni1 O9 89.5(4) 45 37
O9 Ni1 O9 180.0(3) . 37
O9 Ni1 O9 90.5(4) 9 37
O9 Ni1 O9 180.0(5) 5 41
O9 Ni1 O9 89.5(4) 45 41
O9 Ni1 O9 90.5(4) . 41
O9 Ni1 O9 90.5(4) 9 41
O9 Ni1 O9 89.5(4) 37 41
N1 O9 Ni1 118.3(7) . .
C1 N1 O9 117.7(11) . .
C1 N1 C5 124.4(12) . .
O9 N1 C5 117.4(11) . .
N1 C1 C2 118.8(13) . .
N1 C1 H1A 120.6 . .
C2 C1 H1A 120.6 . .
C1 C2 C3 122.8(13) . .
C1 C2 H2A 118.6 . .
C3 C2 H2A 118.6 . .
C2 C3 C4 115.6(12) . .
C2 C3 C3 122.8(8) . 28
C4 C3 C3 121.5(7) . 28
C3 C4 C5 122.5(12) . .
C3 C4 H4A 118.8 . .
C5 C4 H4A 118.8 . .
N1 C5 C4 115.6(12) . .
N1 C5 H5A 122.2 . .
C4 C5 H5A 122.2 . .
C6 C7 H7C 110.0 . .
C6 C7 H7A 108.5 . .
H7C C7 H7A 109.5 . .
N2 C6 C7 180(3) . .

loop_
_geom_bond_atom_site_label_1
_geom_bond_atom_site_label_2
_geom_bond_distance
_geom_bond_site_symmetry_2
W1 O6 1.657(12) .
W1 O7 1.811(6) .
W1 O2 1.887(5) .
W1 O8' 1.92(2) .
W1 O3 1.920(11) .
W1 O8 1.94(2) .
W1 O7' 2.029(14) .
W1 O1' 2.400(18) .
W2 O4 1.62(2) .
W2 O3 1.887(11) 26_556
W2 O3 1.887(11) .
W2 O3 1.887(11) 3_656
W2 O3 1.887(11) 28_655
W2 O1 2.47(3) .
W2 O1 2.47(3) 3_656
W3 O5 1.70(2) .
W3 O8 1.77(2) 27
W3 O8 1.77(2) .
W3 O8 1.77(2) 28_655
W3 O8 1.77(2) 2_655
W3 O8' 2.04(2) 27
W3 O8' 2.04(2) .
W3 O8' 2.04(2) 28_655
W3 O8' 2.04(2) 2_655
W3 O1' 2.52(3) 2_655
W3 O1' 2.52(3) .
P1 O1 1.41(3) 27
P1 O1 1.41(3) .
P1 O1 1.41(3) 3_656
P1 O1 1.41(3) 25_656
P1 O1' 1.59(3) 26_556
P1 O1' 1.59(3) .
P1 O1' 1.59(3) 25_656
P1 O1' 1.59(3) 2_655
O1 O1 1.50(5) 3_656
O1' W1 2.400(18) 27
O2 W1 1.887(5) 26_556
O7 W1 1.811(6) 27
O7' W1 2.029(14) 27
Ni1 O9 2.032(9) 5
Ni1 O9 2.032(9) 45
Ni1 O9 2.032(9) .
Ni1 O9 2.032(9) 9
Ni1 O9 2.032(9) 37
Ni1 O9 2.032(9) 41
O9 N1 1.353(14) .
N1 C1 1.308(18) .
N1 C5 1.354(17) .
C1 C2 1.368(19) .
C1 H1A 0.9300 .
C2 C3 1.370(19) .
C2 H2A 0.9300 .
C3 C4 1.387(19) .
C3 C3 1.50(2) 28
C4 C5 1.412(18) .
C4 H4A 0.9300 .
C5 H5A 0.9300 .
O3W O3W 1.72(13) 26_556
C7 C6 1.38(4) .
C7 H7C 0.9592 .
C7 H7A 0.9590 .
C6 N2 1.23(4) .
